data_2238547
loop_
_publ_author_name
'Ben Mabrouk, Safa'
'Ameur, Iness'
'Abid, Sonia'
'Rzaigui, Mohamed'

_publ_section_title
;
 1-(2,3-Dimethylphenyl)piperazine-1,4-diium tetrachloridocuprate(II)
;
_journal_issue 9
_journal_name_full 'Acta Crystallographica Section E'
_journal_page_first m485
_journal_paper_doi 10.1107/S1600536813021454
_journal_volume 69
_journal_year 2013
_chemical_formula_iupac '(C12 H20 N2) [Cu Cl4]'
_chemical_formula_moiety 'C12 H20 N2 2+, Cl4 Cu 2-'
_chemical_formula_sum 'C12 H20 Cl4 Cu N2'
_chemical_formula_weight 397.64
_chemical_name_systematic
;
1-(2,3-Dimethylphenyl)piperazine-1,4-diium tetrachloridocuprate(II)
;
_space_group_IT_number 2
_symmetry_cell_setting triclinic
_symmetry_space_group_name_Hall '-P 1'
_symmetry_space_group_name_H-M 'P -1'
_atom_sites_solution_hydrogens geom
_atom_sites_solution_primary direct
_atom_sites_solution_secondary difmap
_audit_creation_method SHELXL-97
_cell_angle_alpha 77.035(16)
_cell_angle_beta 79.311(19)
_cell_angle_gamma 81.845(14)
_cell_formula_units_Z 2
_cell_length_a 7.1986(15)
_cell_length_b 7.7611(11)
_cell_length_c 15.635(4)
_cell_measurement_reflns_used 25
_cell_measurement_temperature 293(2)
_cell_measurement_theta_max 10.70
_cell_measurement_theta_min 8.96
_cell_volume 831.9(3)
_computing_cell_refinement 'CAD-4 EXPRESS (Enraf--Nonius, 1994)'
_computing_data_collection 'CAD-4 EXPRESS (Enraf--Nonius, 1994)'
_computing_data_reduction 'XCAD4 (Harms & Wocadlo, 1996)'
_computing_molecular_graphics 'ORTEP-3 for Windows (Farrugia, 2012)'
_computing_publication_material 'WinGX (Farrugia, 2012)'
_computing_structure_refinement 'SHELXL97 (Sheldrick, 2008)'
_computing_structure_solution 'SHELXS97 (Sheldrick, 2008)'
_diffrn_ambient_temperature 293(2)
_diffrn_measured_fraction_theta_full 0.994
_diffrn_measured_fraction_theta_max 0.994
_diffrn_measurement_device_type 'Nonius MACH-3'
_diffrn_measurement_method 'non-profiled omega scans'
_diffrn_radiation_monochromator graphite
_diffrn_radiation_source 'fine-focus sealed tube'
_diffrn_radiation_type AgK\a
_diffrn_radiation_wavelength 0.56087
_diffrn_reflns_av_R_equivalents 0.0199
_diffrn_reflns_av_sigmaI/netI 0.0552
_diffrn_reflns_limit_h_max 11
_diffrn_reflns_limit_h_min -12
_diffrn_reflns_limit_k_max 12
_diffrn_reflns_limit_k_min -12
_diffrn_reflns_limit_l_max 2
_diffrn_reflns_limit_l_min -26
_diffrn_reflns_number 9228
_diffrn_reflns_theta_full 27.96
_diffrn_reflns_theta_max 27.96
_diffrn_reflns_theta_min 2.14
_diffrn_standards_decay_% 7
_diffrn_standards_interval_time 120
_diffrn_standards_number 2
_exptl_absorpt_coefficient_mu 1.010
_exptl_absorpt_correction_T_max 0.8633
_exptl_absorpt_correction_T_min 0.7864
_exptl_absorpt_correction_type refdelf
_exptl_absorpt_process_details '(Walker & Stuart, 1983)'
_exptl_crystal_colour yellow
_exptl_crystal_density_diffrn 1.588
_exptl_crystal_density_method 'not measured'
_exptl_crystal_description prism
_exptl_crystal_F_000 406
_exptl_crystal_size_max 0.25
_exptl_crystal_size_mid 0.20
_exptl_crystal_size_min 0.15
_refine_diff_density_max 0.872
_refine_diff_density_min -0.684
_refine_ls_extinction_method none
_refine_ls_goodness_of_fit_ref 0.998
_refine_ls_hydrogen_treatment constr
_refine_ls_matrix_type full
_refine_ls_number_constraints 0
_refine_ls_number_parameters 172
_refine_ls_number_reflns 8079
_refine_ls_number_restraints 0
_refine_ls_restrained_S_all 0.998
_refine_ls_R_factor_all 0.1120
_refine_ls_R_factor_gt 0.0495
_refine_ls_shift/su_max 0.000
_refine_ls_shift/su_mean 0.000
_refine_ls_structure_factor_coef Fsqd
_refine_ls_weighting_details 'calc w=1/[\s^2^(Fo^2^)+(0.0614P)^2^+0.0435P] where P=(Fo^2^+2Fc^2^)/3'
_refine_ls_weighting_scheme calc
_refine_ls_wR_factor_gt 0.1092
_refine_ls_wR_factor_ref 0.1293
_reflns_number_gt 4600
_reflns_number_total 8079
_reflns_threshold_expression I>2sigma(I)
_cod_data_source_file ru2053.cif
_cod_data_source_block I
_cod_database_code 2238547
_cod_database_fobs_code 2238547

loop_
_symmetry_equiv_pos_as_xyz
'x, y, z'
'-x, -y, -z'

loop_
_atom_site_type_symbol
_atom_site_label
_atom_site_fract_x
_atom_site_fract_y
_atom_site_fract_z
_atom_site_U_iso_or_equiv
_atom_site_adp_type
_atom_site_calc_flag
_atom_site_refinement_flags
_atom_site_occupancy
_atom_site_symmetry_multiplicity
Cu Cu1 0.28980(4) 0.31174(4) 0.166012(19) 0.03259(8) Uani d . 1 1
Cl Cl3 0.56150(8) 0.21183(7) 0.22023(4) 0.03825(13) Uani d . 1 1
Cl Cl2 0.20878(9) 0.53035(8) 0.05406(4) 0.04152(14) Uani d . 1 1
Cl Cl1 0.27357(11) 0.07141(8) 0.10849(5) 0.04717(16) Uani d . 1 1
Cl Cl4 0.13588(11) 0.43179(10) 0.27862(5) 0.05472(19) Uani d . 1 1
N N1 0.6470(2) 0.7932(2) 0.25996(11) 0.0256(3) Uani d . 1 1
H H1 0.5611 0.8853 0.2411 0.031 Uiso calc R 1 1
C C5 0.6198(3) 0.7639(3) 0.35900(14) 0.0287(4) Uani d . 1 1
C C10 0.4411(3) 0.8116(3) 0.40409(15) 0.0307(4) Uani d . 1 1
C C4 0.8414(3) 0.8412(3) 0.21292(15) 0.0298(4) Uani d . 1 1
H H4A 0.8718 0.9435 0.2317 0.036 Uiso calc R 1 1
H H4B 0.9365 0.7426 0.2283 0.036 Uiso calc R 1 1
N N2 0.7973(3) 0.7293(3) 0.08360(13) 0.0342(4) Uani d . 1 1
H H2A 0.8894 0.6389 0.0928 0.041 Uiso calc R 1 1
H H2B 0.7938 0.7594 0.0248 0.041 Uiso calc R 1 1
C C9 0.4213(3) 0.7840(3) 0.49714(16) 0.0342(5) Uani d . 1 1
C C1 0.6039(3) 0.6330(3) 0.23052(15) 0.0337(4) Uani d . 1 1
H H1A 0.4785 0.6019 0.2598 0.040 Uiso calc R 1 1
H H1B 0.6956 0.5328 0.2479 0.040 Uiso calc R 1 1
C C2 0.6112(3) 0.6693(3) 0.13116(16) 0.0359(5) Uani d . 1 1
H H2C 0.5914 0.5621 0.1135 0.043 Uiso calc R 1 1
H H2D 0.5098 0.7603 0.1146 0.043 Uiso calc R 1 1
C C6 0.7721(3) 0.6850(3) 0.40122(16) 0.0365(5) Uani d . 1 1
H H6 0.8884 0.6514 0.3688 0.044 Uiso calc R 1 1
C C3 0.8434(3) 0.8834(3) 0.11406(15) 0.0337(4) Uani d . 1 1
H H3A 0.7513 0.9847 0.0988 0.040 Uiso calc R 1 1
H H3B 0.9680 0.9148 0.0839 0.040 Uiso calc R 1 1
C C7 0.7467(4) 0.6570(4) 0.49343(17) 0.0436(6) Uani d . 1 1
H H7 0.8462 0.6033 0.5238 0.052 Uiso calc R 1 1
C C8 0.5736(4) 0.7093(3) 0.53963(17) 0.0420(5) Uani d . 1 1
H H8 0.5590 0.6937 0.6012 0.050 Uiso calc R 1 1
C C11 0.2342(4) 0.8368(4) 0.55160(19) 0.0506(7) Uani d . 1 1
H H70 0.2526 0.8319 0.6114 0.076 Uiso calc R 1 1
H H72 0.1441 0.7564 0.5520 0.076 Uiso calc R 1 1
H H71 0.1871 0.9556 0.5260 0.076 Uiso calc R 1 1
C C12 0.2729(3) 0.8866(4) 0.35844(18) 0.0450(6) Uani d . 1 1
H H12A 0.1645 0.9099 0.4019 0.067 Uiso calc R 1 1
H H12B 0.2459 0.8026 0.3269 0.067 Uiso calc R 1 1
H H12C 0.3005 0.9953 0.3173 0.067 Uiso calc R 1 1

loop_
_atom_site_aniso_label
_atom_site_aniso_U_11
_atom_site_aniso_U_22
_atom_site_aniso_U_33
_atom_site_aniso_U_12
_atom_site_aniso_U_13
_atom_site_aniso_U_23
Cu1 0.03341(14) 0.03084(14) 0.03585(16) 0.00481(10) -0.01015(11) -0.01292(11)
Cl3 0.0377(3) 0.0295(2) 0.0513(3) 0.0060(2) -0.0183(2) -0.0128(2)
Cl2 0.0450(3) 0.0395(3) 0.0405(3) 0.0100(2) -0.0159(3) -0.0105(2)
Cl1 0.0676(4) 0.0333(3) 0.0480(4) -0.0068(3) -0.0224(3) -0.0121(3)
Cl4 0.0545(4) 0.0622(4) 0.0416(3) 0.0228(3) -0.0035(3) -0.0199(3)
N1 0.0264(8) 0.0238(7) 0.0260(8) 0.0000(6) -0.0036(6) -0.0058(6)
C5 0.0346(10) 0.0263(9) 0.0254(9) -0.0014(7) -0.0033(8) -0.0081(7)
C10 0.0313(10) 0.0303(10) 0.0301(10) -0.0023(8) -0.0025(8) -0.0078(8)
C4 0.0278(9) 0.0309(10) 0.0312(10) -0.0033(7) -0.0045(8) -0.0072(8)
N2 0.0353(9) 0.0381(10) 0.0304(9) 0.0012(7) -0.0043(8) -0.0129(8)
C9 0.0373(11) 0.0330(10) 0.0309(11) -0.0076(9) 0.0033(9) -0.0082(9)
C1 0.0394(11) 0.0300(10) 0.0345(11) -0.0097(8) -0.0031(9) -0.0109(9)
C2 0.0376(11) 0.0412(12) 0.0325(11) -0.0069(9) -0.0060(9) -0.0130(9)
C6 0.0361(11) 0.0398(12) 0.0335(11) 0.0076(9) -0.0078(9) -0.0123(9)
C3 0.0345(11) 0.0351(11) 0.0314(11) -0.0086(9) -0.0004(9) -0.0072(9)
C7 0.0475(14) 0.0492(14) 0.0334(12) 0.0070(11) -0.0133(11) -0.0090(11)
C8 0.0550(15) 0.0419(13) 0.0290(11) -0.0022(11) -0.0065(10) -0.0092(10)
C11 0.0481(15) 0.0613(17) 0.0385(14) -0.0070(13) 0.0094(12) -0.0145(13)
C12 0.0295(11) 0.0605(16) 0.0396(13) -0.0013(11) -0.0021(10) -0.0040(12)

loop_
_atom_type_symbol
_atom_type_description
_atom_type_scat_dispersion_real
_atom_type_scat_dispersion_imag
_atom_type_scat_source
C C 0.0015 0.0009 'International Tables Vol C Tables 4.2.6.8 and 6.1.1.4'
H H 0.0000 0.0000 'International Tables Vol C Tables 4.2.6.8 and 6.1.1.4'
Cl Cl 0.0998 0.0984 'International Tables Vol C Tables 4.2.6.8 and 6.1.1.4'
Cu Cu 0.3240 0.8257 'International Tables Vol C Tables 4.2.6.8 and 6.1.1.4'
N N 0.0030 0.0019 'International Tables Vol C Tables 4.2.6.8 and 6.1.1.4'

loop_
_geom_angle_atom_site_label_1
_geom_angle_atom_site_label_2
_geom_angle_atom_site_label_3
_geom_angle
Cl4 Cu1 Cl3 97.87(3)
Cl4 Cu1 Cl2 98.37(3)
Cl3 Cu1 Cl2 134.04(3)
Cl4 Cu1 Cl1 137.18(4)
Cl3 Cu1 Cl1 96.67(3)
Cl2 Cu1 Cl1 99.83(3)
C5 N1 C1 111.00(16)
C5 N1 C4 115.08(16)
C1 N1 C4 108.77(16)
C5 N1 H1 107.2
C1 N1 H1 107.2
C4 N1 H1 107.2
C6 C5 C10 123.4(2)
C6 C5 N1 118.13(19)
C10 C5 N1 118.40(19)
C5 C10 C9 116.8(2)
C5 C10 C12 123.3(2)
C9 C10 C12 119.9(2)
C3 C4 N1 109.47(17)
C3 C4 H4A 109.8
N1 C4 H4A 109.8
C3 C4 H4B 109.8
N1 C4 H4B 109.8
H4A C4 H4B 108.2
C3 N2 C2 111.79(17)
C3 N2 H2A 109.3
C2 N2 H2A 109.3
C3 N2 H2B 109.3
C2 N2 H2B 109.3
H2A N2 H2B 107.9
C8 C9 C10 120.1(2)
C8 C9 C11 119.2(2)
C10 C9 C11 120.6(2)
N1 C1 C2 111.01(18)
N1 C1 H1A 109.4
C2 C1 H1A 109.4
N1 C1 H1B 109.4
C2 C1 H1B 109.4
H1A C1 H1B 108.0
N2 C2 C1 111.22(19)
N2 C2 H2C 109.4
C1 C2 H2C 109.4
N2 C2 H2D 109.4
C1 C2 H2D 109.4
H2C C2 H2D 108.0
C5 C6 C7 118.2(2)
C5 C6 H6 120.9
C7 C6 H6 120.9
N2 C3 C4 110.92(18)
N2 C3 H3A 109.5
C4 C3 H3A 109.5
N2 C3 H3B 109.5
C4 C3 H3B 109.5
H3A C3 H3B 108.0
C8 C7 C6 119.7(2)
C8 C7 H7 120.1
C6 C7 H7 120.1
C7 C8 C9 121.7(2)
C7 C8 H8 119.1
C9 C8 H8 119.1
C9 C11 H70 109.5
C9 C11 H72 109.5
H70 C11 H72 109.5
C9 C11 H71 109.5
H70 C11 H71 109.5
H72 C11 H71 109.5
C10 C12 H12A 109.5
C10 C12 H12B 109.5
H12A C12 H12B 109.5
C10 C12 H12C 109.5
H12A C12 H12C 109.5
H12B C12 H12C 109.5

loop_
_geom_bond_atom_site_label_1
_geom_bond_atom_site_label_2
_geom_bond_distance
Cu1 Cl4 2.2170(9)
Cu1 Cl3 2.2439(8)
Cu1 Cl2 2.2467(8)
Cu1 Cl1 2.2704(7)
N1 C5 1.493(3)
N1 C1 1.507(3)
N1 C4 1.511(3)
N1 H1 0.9100
C5 C6 1.382(3)
C5 C10 1.391(3)
C10 C9 1.405(3)
C10 C12 1.499(3)
C4 C3 1.504(3)
C4 H4A 0.9700
C4 H4B 0.9700
N2 C3 1.481(3)
N2 C2 1.488(3)
N2 H2A 0.9000
N2 H2B 0.9000
C9 C8 1.377(4)
C9 C11 1.510(3)
C1 C2 1.508(3)
C1 H1A 0.9700
C1 H1B 0.9700
C2 H2C 0.9700
C2 H2D 0.9700
C6 C7 1.390(3)
C6 H6 0.9300
C3 H3A 0.9700
C3 H3B 0.9700
C7 C8 1.376(4)
C7 H7 0.9300
C8 H8 0.9300
C11 H70 0.9600
C11 H72 0.9600
C11 H71 0.9600
C12 H12A 0.9600
C12 H12B 0.9600
C12 H12C 0.9600

loop_
_geom_hbond_atom_site_label_D
_geom_hbond_atom_site_label_H
_geom_hbond_atom_site_label_A
_geom_hbond_site_symmetry_A
_geom_hbond_distance_DH
_geom_hbond_distance_HA
_geom_hbond_distance_DA
_geom_hbond_angle_DHA
N1 H1 Cl3 1_565 0.91 2.48 3.1610(18) 131.7
N2 H2A Cl2 1_655 0.90 2.35 3.144(2) 147.0
N2 H2B Cl1 2_665 0.90 2.30 3.152(2) 158.8
N2 H2B Cl2 2_665 0.90 2.80 3.271(2) 113.9
C2 H2D Cl1 1_565 0.97 2.74 3.666(3) 159.4
C3 H3B Cl1 1_665 0.97 2.78 3.585(2) 140.5
C4 H4B Cl4 1_655 0.97 2.66 3.616(2) 168.0
C6 H6 Cl4 1_655 0.93 2.71 3.572(2) 154.2
C12 H12C Cl3 1_565 0.96 2.71 3.568(3) 148.9

loop_
_geom_torsion_atom_site_label_1
_geom_torsion_atom_site_label_2
_geom_torsion_atom_site_label_3
_geom_torsion_atom_site_label_4
_geom_torsion
C1 N1 C5 C6 88.3(2)
C4 N1 C5 C6 -35.8(3)
C1 N1 C5 C10 -89.5(2)
C4 N1 C5 C10 146.48(19)
C6 C5 C10 C9 3.1(3)
N1 C5 C10 C9 -179.34(19)
C6 C5 C10 C12 -176.0(2)
N1 C5 C10 C12 1.6(3)
C5 N1 C4 C3 -174.74(17)
C1 N1 C4 C3 60.0(2)
C5 C10 C9 C8 -1.4(3)
C12 C10 C9 C8 177.7(2)
C5 C10 C9 C11 178.2(2)
C12 C10 C9 C11 -2.8(4)
C5 N1 C1 C2 174.05(18)
C4 N1 C1 C2 -58.4(2)
C3 N2 C2 C1 -53.9(3)
N1 C1 C2 N2 55.3(3)
C10 C5 C6 C7 -2.1(4)
N1 C5 C6 C7 -179.7(2)
C2 N2 C3 C4 56.3(2)
N1 C4 C3 N2 -59.4(2)
C5 C6 C7 C8 -0.5(4)
C6 C7 C8 C9 2.1(4)
C10 C9 C8 C7 -1.1(4)
C11 C9 C8 C7 179.3(3)
